data_7123827
loop_
_publ_author_name
'Hailmann, Michael'
'Hupp, Benjamin'
'Himmelspach, Alexander'
'Keppner, Fabian'
'Hennig, Philipp T.'
'Bertermann, R\"udiger'
'Steffen, Andreas'
'Finze, Maik'

_publ_section_title
;
 Carba-closo-dodecaboranylethynyl ligands facilitating luminescent
 reversed charge-transfer excited states in gold/silver complexes
;
_journal_name_full 'Chemical Communications'
_journal_paper_doi 10.1039/C9CC05060D
_journal_year 2019
_chemical_formula_sum 'C86 H91 Ag4 B22 N P4'
_chemical_formula_weight 1931.77
_space_group_crystal_system triclinic
_space_group_IT_number 2
_space_group_name_Hall '-P 1'
_space_group_name_H-M_alt 'P -1'
_symmetry_space_group_name_Hall '-P 1'
_symmetry_space_group_name_H-M 'P -1'
_atom_sites_solution_hydrogens geom
_atom_sites_solution_primary iterative
_atom_sites_solution_secondary difmap
_audit_creation_method SHELXL-2014/7
_audit_update_record
;
2018-07-16 deposited with the CCDC.    2019-07-10 downloaded from the CCDC.
;
_cell_angle_alpha 83.4210(10)
_cell_angle_beta 76.8810(10)
_cell_angle_gamma 67.2960(10)
_cell_formula_units_Z 2
_cell_length_a 13.7720(5)
_cell_length_b 14.7348(5)
_cell_length_c 23.9233(9)
_cell_measurement_reflns_used 9753
_cell_measurement_temperature 100(2)
_cell_measurement_theta_max 26.779
_cell_measurement_theta_min 2.269
_cell_volume 4359.7(3)
_computing_cell_refinement 'Saint+ ver. V8.34A (Bruker AXS)'
_computing_data_collection 'APEX2 ver. 2014.9 (Bruker AXS)'
_computing_data_reduction 'Saint+ ver. V8.34A (Bruker AXS)'
_computing_molecular_graphics 'ShelXLe (Huebschle et all, 2011)'
_computing_publication_material 'SHELXL-2014/7 (Sheldrick, 2014)'
_computing_structure_refinement 'SHELXL-2014/7 (Sheldrick, 2014)'
_computing_structure_solution 'SHELXT (Sheldrick, 2014)'
_diffrn_ambient_temperature 100(2)
_diffrn_measured_fraction_theta_full 1.000
_diffrn_measured_fraction_theta_max 0.998
_diffrn_measurement_device_type 'Bruker X8-APEX II'
_diffrn_measurement_method '\f and \w scans'
_diffrn_radiation_monochromator graphite
_diffrn_radiation_type MoK\a
_diffrn_radiation_wavelength 0.71073
_diffrn_reflns_av_R_equivalents 0.0266
_diffrn_reflns_av_unetI/netI 0.0300
_diffrn_reflns_Laue_measured_fraction_full 1.000
_diffrn_reflns_Laue_measured_fraction_max 0.998
_diffrn_reflns_limit_h_max 17
_diffrn_reflns_limit_h_min -17
_diffrn_reflns_limit_k_max 18
_diffrn_reflns_limit_k_min -18
_diffrn_reflns_limit_l_max 30
_diffrn_reflns_limit_l_min -30
_diffrn_reflns_number 60774
_diffrn_reflns_point_group_measured_fraction_full 1.000
_diffrn_reflns_point_group_measured_fraction_max 0.998
_diffrn_reflns_theta_full 26.000
_diffrn_reflns_theta_max 26.799
_diffrn_reflns_theta_min 1.499
_diffrn_source 'rotating-anode (Nonius FR-591)'
_exptl_absorpt_coefficient_mu 1.004
_exptl_absorpt_correction_T_max 0.7454
_exptl_absorpt_correction_T_min 0.6752
_exptl_absorpt_correction_type multi-scan
_exptl_absorpt_process_details 'SadAbs 2014/4 (Bruker AXS)'
_exptl_crystal_colour colorless
_exptl_crystal_density_diffrn 1.472
_exptl_crystal_description block
_exptl_crystal_F_000 1944
_exptl_crystal_size_max 0.16
_exptl_crystal_size_mid 0.15
_exptl_crystal_size_min 0.13
_refine_diff_density_max 0.961
_refine_diff_density_min -1.047
_refine_diff_density_rms 0.084
_refine_ls_extinction_method none
_refine_ls_goodness_of_fit_ref 1.027
_refine_ls_hydrogen_treatment constr
_refine_ls_matrix_type full
_refine_ls_number_parameters 1055
_refine_ls_number_reflns 18621
_refine_ls_number_restraints 0
_refine_ls_restrained_S_all 1.027
_refine_ls_R_factor_all 0.0408
_refine_ls_R_factor_gt 0.0319
_refine_ls_shift/su_max 0.003
_refine_ls_shift/su_mean 0.000
_refine_ls_structure_factor_coef Fsqd
_refine_ls_weighting_details 'w=1/[\s^2^(Fo^2^)+(0.0355P)^2^+7.5034P] where P=(Fo^2^+2Fc^2^)/3'
_refine_ls_weighting_scheme calc
_refine_ls_wR_factor_gt 0.0781
_refine_ls_wR_factor_ref 0.0819
_reflns_Friedel_coverage 0.000
_reflns_number_gt 15905
_reflns_number_total 18621
_reflns_threshold_expression 'I > 2\s(I)'
_cod_data_source_file c9cc05060d2.cif
_cod_data_source_block Ag2PPh32CCCB11MeCNBenzol
_cod_database_code 7123827
_shelx_shelxl_version_number 2014/7
_shelx_space_group_comment
;
The symmetry employed for this shelxl refinement is uniquely defined
by the following loop, which should always be used as a source of
symmetry information in preference to the above space-group names.
They are only intended as comments.
;

loop_
_space_group_symop_operation_xyz
'x, y, z'
'-x, -y, -z'

loop_
_atom_site_label
_atom_site_type_symbol
_atom_site_fract_x
_atom_site_fract_y
_atom_site_fract_z
_atom_site_U_iso_or_equiv
_atom_site_adp_type
_atom_site_occupancy
_atom_site_site_symmetry_order
_atom_site_calc_flag
_atom_site_refinement_flags_posn
_atom_site_refinement_flags_adp
Ag01 Ag 0.89114(2) 0.09543(2) 0.50850(2) 0.01844(5) Uani 1 1 d . .
C1 C 0.7508(2) -0.2529(2) 0.46511(13) 0.0210(6) Uani 1 1 d . .
H1 H 0.7061 -0.3040 0.4729 0.025 Uiso 1 1 calc R U
N1 N 1.2623(6) 0.3196(6) 0.1126(3) 0.138(3) Uani 1 1 d . .
Ag02 Ag 1.09631(2) 0.08980(2) 0.38198(2) 0.01908(5) Uani 1 1 d . .
B2 B 0.6786(3) -0.1316(2) 0.48073(15) 0.0212(7) Uani 1 1 d . .
H2 H 0.5901 -0.0991 0.4982 0.025 Uiso 1 1 calc R U
C2 C 0.9437(2) -0.03656(19) 0.43300(11) 0.0143(5) Uani 1 1 d . .
Ag03 Ag -0.09796(2) 1.07434(2) 0.96367(2) 0.01970(5) Uani 1 1 d . .
B3 B 0.7698(3) -0.2111(2) 0.52354(14) 0.0209(7) Uani 1 1 d . .
H3 H 0.7410 -0.2309 0.5692 0.025 Uiso 1 1 calc R U
C3 C 0.9993(2) 0.01351(19) 0.42426(11) 0.0150(5) Uani 1 1 d . .
Ag04 Ag 0.09203(2) 0.82761(2) 0.90713(2) 0.02142(5) Uani 1 1 d . .
B4 B 0.8784(3) -0.2979(2) 0.47804(14) 0.0182(6) Uani 1 1 d . .
H4 H 0.9210 -0.3746 0.4938 0.022 Uiso 1 1 calc R U
C4 C -0.3633(3) 0.9794(2) 1.19208(13) 0.0251(6) Uani 1 1 d . .
H4A H -0.4285 0.9943 1.2315 0.030 Uiso 1 1 calc R U
P005 P 1.19250(6) 0.16625(5) 0.31018(3) 0.01526(14) Uani 1 1 d . .
B5 B 0.7309(3) -0.1708(2) 0.40862(14) 0.0211(7) Uani 1 1 d . .
H5 H 0.6766 -0.1646 0.3787 0.025 Uiso 1 1 calc R U
P006 P 0.73097(6) 0.22609(5) 0.55001(3) 0.01508(14) Uani 1 1 d . .
B6 B 0.8540(3) -0.2724(2) 0.40693(14) 0.0199(6) Uani 1 1 d . .
H6 H 0.8807 -0.3328 0.3758 0.024 Uiso 1 1 calc R U
C6 C -0.0222(2) 0.9005(2) 0.97726(11) 0.0171(5) Uani 1 1 d . .
P007 P 0.19288(6) 0.70562(5) 0.83743(3) 0.01837(15) Uani 1 1 d . .
B7 B 0.8543(3) -0.1537(2) 0.38448(13) 0.0173(6) Uani 1 1 d . .
H7 H 0.8818 -0.1346 0.3385 0.021 Uiso 1 1 calc R U
P008 P -0.21581(6) 1.22009(5) 0.92223(3) 0.01906(15) Uani 1 1 d . .
B8 B 0.9466(2) -0.2333(2) 0.42756(13) 0.0152(6) Uani 1 1 d . .
H8 H 1.0350 -0.2667 0.4100 0.018 Uiso 1 1 calc R U
B9 B 0.8942(3) -0.1949(2) 0.50017(13) 0.0158(6) Uani 1 1 d . .
H9A H 0.9484 -0.2029 0.5305 0.019 Uiso 1 1 calc R U
B10 B 0.7702(3) -0.0916(2) 0.50212(13) 0.0171(6) Uani 1 1 d . .
H10A H 0.7429 -0.0318 0.5337 0.021 Uiso 1 1 calc R U
C106 C -0.0892(2) 0.9181(2) 1.02216(12) 0.0169(5) Uani 1 1 d . .
C105 C 0.0457(3) 0.6145(3) 0.8717(2) 0.0540(12) Uani 1 1 d . .
H105 H -0.0059 0.6799 0.8742 0.065 Uiso 1 1 calc R U
C104 C 0.0120(4) 0.5361(4) 0.8855(2) 0.0687(16) Uani 1 1 d . .
H104 H -0.0623 0.5477 0.8978 0.082 Uiso 1 1 calc R U
C103 C 0.0868(4) 0.4409(3) 0.88134(18) 0.0510(11) Uani 1 1 d . .
H103 H 0.0638 0.3869 0.8896 0.061 Uiso 1 1 calc R U
C102 C 0.1942(4) 0.4243(3) 0.86534(16) 0.0425(9) Uani 1 1 d . .
H102 H 0.2456 0.3588 0.8635 0.051 Uiso 1 1 calc R U
C101 C 0.2283(3) 0.5030(2) 0.85179(14) 0.0345(8) Uani 1 1 d . .
H101 H 0.3029 0.4910 0.8407 0.041 Uiso 1 1 calc R U
C100 C 0.1544(3) 0.5984(2) 0.85432(13) 0.0274(7) Uani 1 1 d . .
B11 B 0.7458(2) -0.0665(2) 0.43036(13) 0.0175(6) Uani 1 1 d . .
H11A H 0.7021 0.0099 0.4146 0.021 Uiso 1 1 calc R U
B12 B 0.8792(2) -0.1055(2) 0.44245(13) 0.0143(6) Uani 1 1 d . .
C13 C 0.3374(2) 0.6582(2) 0.83345(12) 0.0213(6) Uani 1 1 d . .
B13 B -0.3901(3) 1.0540(3) 1.13301(15) 0.0237(7) Uani 1 1 d . .
H13 H -0.4676 1.1168 1.1304 0.028 Uiso 1 1 calc R U
C14 C 0.3750(3) 0.6630(3) 0.88152(15) 0.0356(8) Uani 1 1 d . .
H14 H 0.3256 0.6887 0.9159 0.043 Uiso 1 1 calc R U
B14 B -0.3003(3) 1.0603(2) 1.17380(14) 0.0214(7) Uani 1 1 d . .
H14A H -0.3191 1.1277 1.1981 0.026 Uiso 1 1 calc R U
C15 C 0.4843(3) 0.6306(3) 0.87964(19) 0.0527(11) Uani 1 1 d . .
H15 H 0.5092 0.6345 0.9129 0.063 Uiso 1 1 calc R U
B15 B -0.2338(3) 0.9401(3) 1.20177(14) 0.0249(7) Uani 1 1 d . .
H15A H -0.2090 0.9284 1.2443 0.030 Uiso 1 1 calc R U
C16 C 0.5571(3) 0.5929(3) 0.83056(18) 0.0482(10) Uani 1 1 d . .
H16 H 0.6320 0.5713 0.8295 0.058 Uiso 1 1 calc R U
B16 B -0.2834(3) 0.8591(3) 1.17815(15) 0.0275(8) Uani 1 1 d . .
H16A H -0.2913 0.7942 1.2052 0.033 Uiso 1 1 calc R U
C18 C 0.4104(3) 0.6204(3) 0.78380(14) 0.0363(8) Uani 1 1 d . .
H18 H 0.3858 0.6173 0.7503 0.044 Uiso 1 1 calc R U
B18 B -0.3143(3) 0.9774(3) 1.07403(14) 0.0207(7) Uani 1 1 d . .
H18A H -0.3408 0.9895 1.0320 0.025 Uiso 1 1 calc R U
C17 C 0.5202(3) 0.5869(3) 0.78286(17) 0.0491(10) Uani 1 1 d . .
H17 H 0.5701 0.5595 0.7489 0.059 Uiso 1 1 calc R U
B17 B -0.3795(3) 0.9300(3) 1.13581(15) 0.0261(7) Uani 1 1 d . .
H17A H -0.4507 0.9112 1.1352 0.031 Uiso 1 1 calc R U
C19 C 0.1755(2) 0.7393(2) 0.76380(12) 0.0187(6) Uani 1 1 d . .
B19 B -0.2641(3) 1.0582(2) 1.09811(14) 0.0188(6) Uani 1 1 d . .
H19 H -0.2572 1.1240 1.0717 0.023 Uiso 1 1 calc R U
C20 C 0.1738(2) 0.8319(2) 0.74194(13) 0.0223(6) Uani 1 1 d . .
H20 H 0.1764 0.8773 0.7662 0.027 Uiso 1 1 calc R U
B20 B -0.1675(3) 0.9877(2) 1.14055(13) 0.0188(6) Uani 1 1 d . .
H20A H -0.0972 1.0070 1.1422 0.023 Uiso 1 1 calc R U
C21 C 0.1683(3) 0.8578(2) 0.68466(14) 0.0289(7) Uani 1 1 d . .
H21 H 0.1693 0.9199 0.6694 0.035 Uiso 1 1 calc R U
B21 B -0.1561(3) 0.8624(2) 1.14290(14) 0.0210(7) Uani 1 1 d . .
H21A H -0.0790 0.7995 1.1459 0.025 Uiso 1 1 calc R U
C22 C 0.1614(3) 0.7924(3) 0.64988(14) 0.0347(8) Uani 1 1 d . .
H22 H 0.1595 0.8091 0.6105 0.042 Uiso 1 1 calc R U
B22 B -0.2471(3) 0.8563(2) 1.10224(14) 0.0211(7) Uani 1 1 d . .
H22A H -0.2294 0.7886 1.0786 0.025 Uiso 1 1 calc R U
C23 C 0.1572(3) 0.7029(3) 0.67216(15) 0.0384(9) Uani 1 1 d . .
H23 H 0.1487 0.6600 0.6485 0.046 Uiso 1 1 calc R U
C24 C 0.1654(3) 0.6752(2) 0.72894(14) 0.0306(7) Uani 1 1 d . .
H24 H 0.1642 0.6130 0.7439 0.037 Uiso 1 1 calc R U
B24 B -0.1762(2) 0.9364(2) 1.07859(13) 0.0160(6) Uani 1 1 d . .
C25 C -0.1707(3) 1.2413(2) 0.84617(13) 0.0257(6) Uani 1 1 d . .
C26 C -0.2028(4) 1.3345(3) 0.82044(15) 0.0510(11) Uani 1 1 d . .
H26 H -0.2456 1.3903 0.8432 0.061 Uiso 1 1 calc R U
C27 C -0.1726(4) 1.3461(3) 0.76161(16) 0.0597(13) Uani 1 1 d . .
H27 H -0.1957 1.4100 0.7440 0.072 Uiso 1 1 calc R U
C28 C -0.1097(3) 1.2664(3) 0.72872(15) 0.0451(10) Uani 1 1 d . .
H28 H -0.0891 1.2748 0.6884 0.054 Uiso 1 1 calc R U
C29 C -0.0767(3) 1.1750(3) 0.75377(15) 0.0395(9) Uani 1 1 d . .
H29 H -0.0326 1.1196 0.7309 0.047 Uiso 1 1 calc R U
C30 C -0.1072(3) 1.1623(2) 0.81244(14) 0.0289(7) Uani 1 1 d . .
H30 H -0.0838 1.0981 0.8296 0.035 Uiso 1 1 calc R U
C31 C -0.3532(2) 1.2289(2) 0.92812(14) 0.0257(7) Uani 1 1 d . .
C32 C -0.4073(3) 1.2081(3) 0.98097(19) 0.0486(11) Uani 1 1 d . .
H32 H -0.3719 1.1884 1.0126 0.058 Uiso 1 1 calc R U
C33 C -0.5129(3) 1.2156(3) 0.9882(2) 0.0582(13) Uani 1 1 d . .
H33 H -0.5501 1.2019 1.0247 0.070 Uiso 1 1 calc R U
C34 C -0.5635(3) 1.2432(3) 0.9421(2) 0.0538(12) Uani 1 1 d . .
H34 H -0.6357 1.2482 0.9469 0.065 Uiso 1 1 calc R U
C35 C -0.5112(3) 1.2631(4) 0.8904(2) 0.0606(14) Uani 1 1 d . .
H35 H -0.5471 1.2823 0.8590 0.073 Uiso 1 1 calc R U
C37 C -0.2320(2) 1.3321(2) 0.95525(11) 0.0183(6) Uani 1 1 d . .
C36 C -0.4061(3) 1.2562(3) 0.88234(17) 0.0453(10) Uani 1 1 d . .
H36 H -0.3701 1.2700 0.8455 0.054 Uiso 1 1 calc R U
C038 C 1.2289(7) 0.2855(6) 0.0807(3) 0.115(3) Uani 1 1 d . .
C38 C -0.1416(2) 1.3376(2) 0.96975(12) 0.0217(6) Uani 1 1 d . .
H38 H -0.0749 1.2834 0.9631 0.026 Uiso 1 1 calc R U
C039 C 1.1893(9) 0.2446(9) 0.0408(4) 0.178(5) Uani 1 1 d . .
H03A H 1.1486 0.2981 0.0170 0.267 Uiso 1 1 calc R U
H03B H 1.1428 0.2113 0.0628 0.267 Uiso 1 1 calc R U
H03C H 1.2505 0.1973 0.0161 0.267 Uiso 1 1 calc R U
C39 C -0.1493(3) 1.4221(2) 0.99383(13) 0.0280(7) Uani 1 1 d . .
H39 H -0.0877 1.4257 1.0035 0.034 Uiso 1 1 calc R U
C40 C -0.2460(3) 1.5009(2) 1.00382(13) 0.0302(7) Uani 1 1 d . .
H40 H -0.2509 1.5582 1.0206 0.036 Uiso 1 1 calc R U
C41 C -0.3354(3) 1.4965(2) 0.98949(14) 0.0316(7) Uani 1 1 d . .
H41 H -0.4017 1.5510 0.9963 0.038 Uiso 1 1 calc R U
C42 C -0.3290(3) 1.4126(2) 0.96512(13) 0.0261(6) Uani 1 1 d . .
H42 H -0.3908 1.4101 0.9552 0.031 Uiso 1 1 calc R U
C43 C 0.4238(4) 0.4918(4) 0.6535(3) 0.0711(14) Uani 1 1 d . .
H43 H 0.4721 0.5255 0.6434 0.085 Uiso 1 1 calc R U
C44 C 0.4213(4) 0.4409(4) 0.7007(3) 0.0678(14) Uani 1 1 d . .
H44 H 0.4699 0.4348 0.7247 0.081 Uiso 1 1 calc R U
C45 C 0.3466(5) 0.3938(4) 0.7172(3) 0.0855(18) Uani 1 1 d . .
H45 H 0.3434 0.3589 0.7531 0.103 Uiso 1 1 calc R U
C46 C 0.2771(4) 0.3980(4) 0.6813(3) 0.0724(15) Uani 1 1 d . .
H46 H 0.2265 0.3667 0.6924 0.087 Uiso 1 1 calc R U
C47 C 0.2844(4) 0.4478(4) 0.6304(3) 0.0721(15) Uani 1 1 d . .
H47 H 0.2413 0.4486 0.6043 0.086 Uiso 1 1 calc R U
C48 C 0.3537(5) 0.4976(5) 0.6159(3) 0.0890(18) Uani 1 1 d . .
H48 H 0.3550 0.5357 0.5812 0.107 Uiso 1 1 calc R U
C49 C 0.7504(2) 0.33857(19) 0.55898(12) 0.0156(5) Uani 1 1 d . .
C50 C 0.7156(2) 0.3870(2) 0.61048(12) 0.0192(6) Uani 1 1 d . .
H50 H 0.6766 0.3634 0.6428 0.023 Uiso 1 1 calc R U
C51 C 0.7381(2) 0.4701(2) 0.61465(13) 0.0227(6) Uani 1 1 d . .
H51 H 0.7152 0.5024 0.6501 0.027 Uiso 1 1 calc R U
C52 C 0.7935(2) 0.5058(2) 0.56750(13) 0.0221(6) Uani 1 1 d . .
H52 H 0.8084 0.5626 0.5706 0.027 Uiso 1 1 calc R U
C53 C 0.8272(2) 0.4587(2) 0.51571(13) 0.0217(6) Uani 1 1 d . .
H53 H 0.8642 0.4838 0.4831 0.026 Uiso 1 1 calc R U
C54 C 0.8067(2) 0.3749(2) 0.51155(12) 0.0199(6) Uani 1 1 d . .
H54 H 0.8312 0.3418 0.4762 0.024 Uiso 1 1 calc R U
C55 C 0.6259(2) 0.26466(19) 0.50864(12) 0.0166(5) Uani 1 1 d . .
C56 C 0.6240(3) 0.1975(2) 0.47424(15) 0.0315(7) Uani 1 1 d . .
H56 H 0.6780 0.1333 0.4724 0.038 Uiso 1 1 calc R U
C57 C 0.5452(3) 0.2212(3) 0.44206(15) 0.0345(8) Uani 1 1 d . .
H57 H 0.5444 0.1729 0.4192 0.041 Uiso 1 1 calc R U
C58 C 0.4687(3) 0.3140(2) 0.44313(15) 0.0311(7) Uani 1 1 d . .
H58 H 0.4174 0.3320 0.4192 0.037 Uiso 1 1 calc R U
C59 C 0.4666(3) 0.3812(3) 0.4794(2) 0.0505(12) Uani 1 1 d . .
H59 H 0.4107 0.4445 0.4824 0.061 Uiso 1 1 calc R U
C60 C 0.5461(3) 0.3570(2) 0.5115(2) 0.0473(11) Uani 1 1 d . .
H60 H 0.5453 0.4044 0.5355 0.057 Uiso 1 1 calc R U
C61 C 0.6712(2) 0.19370(19) 0.62152(12) 0.0192(6) Uani 1 1 d . .
C62 C 0.5637(3) 0.2037(2) 0.63726(14) 0.0279(7) Uani 1 1 d . .
H62 H 0.5180 0.2284 0.6102 0.034 Uiso 1 1 calc R U
C63 C 0.5238(3) 0.1772(3) 0.69279(16) 0.0356(8) Uani 1 1 d . .
H63 H 0.4510 0.1827 0.7033 0.043 Uiso 1 1 calc R U
C64 C 0.5889(3) 0.1431(2) 0.73263(15) 0.0349(8) Uani 1 1 d . .
H64 H 0.5602 0.1270 0.7707 0.042 Uiso 1 1 calc R U
C65 C 0.6958(3) 0.1323(2) 0.71747(14) 0.0287(7) Uani 1 1 d . .
H65 H 0.7406 0.1085 0.7450 0.034 Uiso 1 1 calc R U
C66 C 0.7374(3) 0.1564(2) 0.66186(13) 0.0225(6) Uani 1 1 d . .
H66 H 0.8112 0.1475 0.6511 0.027 Uiso 1 1 calc R U
C67 C 1.1268(2) 0.2995(2) 0.30435(12) 0.0188(6) Uani 1 1 d . .
C68 C 1.0809(2) 0.3520(2) 0.35429(12) 0.0208(6) Uani 1 1 d . .
H68 H 1.0827 0.3181 0.3905 0.025 Uiso 1 1 calc R U
C69 C 1.0324(3) 0.4537(2) 0.35185(13) 0.0269(7) Uani 1 1 d . .
H69 H 1.0027 0.4892 0.3863 0.032 Uiso 1 1 calc R U
C70 C 1.0270(4) 0.5031(3) 0.29989(16) 0.0478(11) Uani 1 1 d . .
H70 H 0.9927 0.5727 0.2982 0.057 Uiso 1 1 calc R U
C71 C 1.0716(5) 0.4514(3) 0.25003(17) 0.081(2) Uani 1 1 d . .
H71 H 1.0680 0.4857 0.2140 0.097 Uiso 1 1 calc R U
C72 C 1.1216(4) 0.3498(3) 0.25193(15) 0.0562(13) Uani 1 1 d . .
H72 H 1.1523 0.3147 0.2173 0.067 Uiso 1 1 calc R U
C73 C 1.2042(2) 0.12383(19) 0.23937(12) 0.0169(5) Uani 1 1 d . .
C74 C 1.1129(2) 0.1173(2) 0.22691(14) 0.0240(6) Uani 1 1 d . .
H74 H 1.0480 0.1353 0.2548 0.029 Uiso 1 1 calc R U
C75 C 1.1163(3) 0.0851(2) 0.17438(15) 0.0308(7) Uani 1 1 d . .
H75 H 1.0533 0.0823 0.1660 0.037 Uiso 1 1 calc R U
C76 C 1.2106(3) 0.0568(3) 0.13395(16) 0.0393(9) Uani 1 1 d . .
H76 H 1.2129 0.0342 0.0979 0.047 Uiso 1 1 calc R U
C77 C 1.3018(3) 0.0615(3) 0.14627(16) 0.0429(9) Uani 1 1 d . .
H77 H 1.3671 0.0413 0.1187 0.051 Uiso 1 1 calc R U
C78 C 1.2990(2) 0.0956(2) 0.19867(13) 0.0275(7) Uani 1 1 d . .
H78 H 1.3618 0.0995 0.2066 0.033 Uiso 1 1 calc R U
C79 C 1.3290(2) 0.1441(2) 0.31603(11) 0.0171(5) Uani 1 1 d . .
C80 C 1.3823(2) 0.0598(2) 0.34577(12) 0.0239(6) Uani 1 1 d . .
H80 H 1.3467 0.0167 0.3631 0.029 Uiso 1 1 calc R U
C81 C 1.4880(3) 0.0382(3) 0.35018(14) 0.0335(8) Uani 1 1 d . .
H81 H 1.5244 -0.0194 0.3707 0.040 Uiso 1 1 calc R U
C82 C 1.5399(3) 0.1001(3) 0.32492(14) 0.0353(8) Uani 1 1 d . .
H82 H 1.6124 0.0845 0.3275 0.042 Uiso 1 1 calc R U
C83 C 1.4869(3) 0.1847(3) 0.29583(14) 0.0337(8) Uani 1 1 d . .
H83 H 1.5230 0.2276 0.2788 0.040 Uiso 1 1 calc R U
C84 C 1.3814(2) 0.2076(2) 0.29128(13) 0.0246(6) Uani 1 1 d . .
H84 H 1.3450 0.2662 0.2714 0.030 Uiso 1 1 calc R U

loop_
_atom_site_aniso_label
_atom_site_aniso_U_11
_atom_site_aniso_U_22
_atom_site_aniso_U_33
_atom_site_aniso_U_23
_atom_site_aniso_U_13
_atom_site_aniso_U_12
Ag01 0.01522(10) 0.01388(10) 0.02223(11) -0.00062(8) -0.00545(8) -0.00013(8)
C1 0.0175(14) 0.0187(14) 0.0293(15) -0.0026(12) -0.0040(12) -0.0094(12)
N1 0.162(7) 0.174(7) 0.104(5) -0.018(5) -0.023(5) -0.088(6)
Ag02 0.01701(11) 0.01665(10) 0.02345(11) 0.00527(8) -0.00108(8) -0.00939(9)
B2 0.0166(16) 0.0188(16) 0.0284(17) -0.0022(13) -0.0018(13) -0.0081(13)
C2 0.0142(13) 0.0139(12) 0.0115(12) 0.0035(10) -0.0043(10) -0.0016(11)
Ag03 0.01721(11) 0.01897(11) 0.02342(11) 0.00583(8) -0.00908(9) -0.00624(9)
B3 0.0241(17) 0.0221(16) 0.0207(16) -0.0007(13) -0.0004(13) -0.0156(14)
C3 0.0163(13) 0.0128(12) 0.0143(12) 0.0045(10) -0.0031(10) -0.0048(11)
Ag04 0.01861(11) 0.02616(12) 0.01555(10) -0.00111(8) -0.00032(8) -0.00566(9)
B4 0.0207(16) 0.0145(14) 0.0218(15) 0.0019(12) -0.0053(13) -0.0091(13)
C4 0.0265(16) 0.0293(16) 0.0216(14) -0.0053(12) 0.0063(12) -0.0177(14)
P005 0.0137(3) 0.0136(3) 0.0184(3) 0.0022(3) -0.0014(3) -0.0066(3)
B5 0.0195(16) 0.0199(16) 0.0257(17) -0.0033(13) -0.0098(14) -0.0057(13)
P006 0.0136(3) 0.0101(3) 0.0206(3) 0.0008(3) -0.0049(3) -0.0028(3)
B6 0.0200(16) 0.0182(15) 0.0228(16) -0.0052(13) -0.0060(13) -0.0062(13)
C6 0.0149(13) 0.0202(14) 0.0157(13) 0.0017(11) -0.0041(11) -0.0062(11)
P007 0.0219(4) 0.0176(3) 0.0156(3) 0.0031(3) -0.0035(3) -0.0085(3)
B7 0.0185(15) 0.0190(15) 0.0146(14) -0.0017(12) -0.0052(12) -0.0058(13)
P008 0.0202(4) 0.0185(4) 0.0200(4) 0.0028(3) -0.0104(3) -0.0063(3)
B8 0.0152(15) 0.0148(14) 0.0160(14) 0.0012(12) -0.0050(12) -0.0055(12)
B9 0.0213(16) 0.0162(14) 0.0130(14) 0.0029(11) -0.0046(12) -0.0104(13)
B10 0.0181(15) 0.0162(15) 0.0187(15) 0.0000(12) -0.0022(12) -0.0090(13)
C106 0.0147(13) 0.0178(13) 0.0203(14) 0.0032(11) -0.0077(11) -0.0071(11)
C105 0.039(2) 0.045(2) 0.085(3) 0.040(2) -0.029(2) -0.0257(19)
C104 0.052(3) 0.070(3) 0.108(4) 0.053(3) -0.046(3) -0.047(3)
C103 0.078(3) 0.050(2) 0.054(2) 0.030(2) -0.035(2) -0.051(2)
C102 0.067(3) 0.0292(18) 0.038(2) 0.0075(15) -0.0073(19) -0.0283(19)
C101 0.045(2) 0.0264(17) 0.0317(17) 0.0021(14) 0.0004(15) -0.0188(16)
C100 0.0385(18) 0.0281(16) 0.0234(15) 0.0117(13) -0.0128(14) -0.0206(15)
B11 0.0152(15) 0.0160(15) 0.0210(15) -0.0021(12) -0.0048(12) -0.0044(12)
B12 0.0150(14) 0.0136(14) 0.0147(14) 0.0027(11) -0.0051(12) -0.0055(12)
C13 0.0236(15) 0.0163(14) 0.0225(14) 0.0049(11) -0.0054(12) -0.0067(12)
B13 0.0164(16) 0.0278(18) 0.0270(17) -0.0049(14) 0.0006(13) -0.0101(14)
C14 0.0322(19) 0.0344(19) 0.0310(18) -0.0031(15) -0.0140(15) 0.0025(15)
B14 0.0201(16) 0.0229(16) 0.0222(16) -0.0043(13) 0.0028(13) -0.0121(14)
C15 0.038(2) 0.060(3) 0.050(2) -0.005(2) -0.029(2) 0.004(2)
B15 0.0313(19) 0.0282(18) 0.0168(15) 0.0010(14) -0.0006(14) -0.0158(16)
C16 0.0249(19) 0.053(2) 0.057(3) 0.007(2) -0.0176(18) -0.0011(18)
B16 0.032(2) 0.0275(18) 0.0245(17) -0.0012(14) 0.0046(15) -0.0186(16)
C18 0.0292(18) 0.053(2) 0.0239(16) -0.0046(15) -0.0008(14) -0.0140(17)
B18 0.0153(15) 0.0255(17) 0.0232(16) -0.0038(13) -0.0021(13) -0.0097(14)
C17 0.0275(19) 0.068(3) 0.040(2) -0.005(2) 0.0041(17) -0.0103(19)
B17 0.0214(17) 0.0336(19) 0.0285(18) -0.0097(15) 0.0036(14) -0.0182(16)
C19 0.0189(14) 0.0173(13) 0.0185(13) 0.0021(11) -0.0047(11) -0.0053(12)
B19 0.0149(15) 0.0198(16) 0.0209(15) -0.0008(13) -0.0007(12) -0.0071(13)
C20 0.0193(14) 0.0221(15) 0.0280(15) 0.0061(12) -0.0075(12) -0.0109(12)
B20 0.0211(16) 0.0226(16) 0.0163(15) 0.0003(12) -0.0023(12) -0.0131(14)
C21 0.0254(16) 0.0321(17) 0.0290(16) 0.0170(14) -0.0102(13) -0.0126(14)
B21 0.0264(18) 0.0212(16) 0.0174(15) 0.0027(13) -0.0032(13) -0.0124(14)
C22 0.0328(18) 0.041(2) 0.0197(15) 0.0060(14) -0.0104(14) -0.0012(16)
B22 0.0215(17) 0.0221(16) 0.0223(16) -0.0020(13) 0.0007(13) -0.0133(14)
C23 0.051(2) 0.0311(18) 0.0286(17) -0.0033(14) -0.0205(17) -0.0033(17)
C24 0.043(2) 0.0205(15) 0.0286(16) 0.0019(13) -0.0145(15) -0.0081(15)
B24 0.0128(14) 0.0179(15) 0.0184(15) -0.0006(12) -0.0011(12) -0.0082(12)
C25 0.0288(17) 0.0259(16) 0.0224(15) 0.0002(12) -0.0111(13) -0.0071(13)
C26 0.074(3) 0.032(2) 0.0217(17) 0.0017(15) -0.0062(18) 0.004(2)
C27 0.078(3) 0.047(2) 0.0261(19) 0.0121(18) -0.007(2) 0.001(2)
C28 0.045(2) 0.066(3) 0.0203(17) -0.0021(17) -0.0018(16) -0.019(2)
C29 0.034(2) 0.052(2) 0.0323(18) -0.0134(17) 0.0045(15) -0.0185(18)
C30 0.0237(16) 0.0298(17) 0.0340(17) -0.0036(14) -0.0044(14) -0.0110(14)
C31 0.0219(15) 0.0182(14) 0.0411(18) -0.0006(13) -0.0177(14) -0.0055(12)
C32 0.033(2) 0.057(3) 0.066(3) 0.032(2) -0.0279(19) -0.0274(19)
C33 0.031(2) 0.057(3) 0.094(4) 0.027(3) -0.022(2) -0.027(2)
C34 0.0242(19) 0.039(2) 0.109(4) -0.022(2) -0.027(2) -0.0090(17)
C35 0.032(2) 0.081(3) 0.071(3) -0.033(3) -0.028(2) -0.005(2)
C37 0.0231(15) 0.0171(13) 0.0152(13) 0.0033(11) -0.0062(11) -0.0080(12)
C36 0.0305(19) 0.060(3) 0.043(2) -0.0166(19) -0.0213(17) -0.0021(18)
C038 0.166(8) 0.144(7) 0.072(4) -0.009(4) -0.024(5) -0.093(6)
C38 0.0248(15) 0.0191(14) 0.0233(14) 0.0066(12) -0.0097(12) -0.0096(12)
C039 0.264(13) 0.265(13) 0.097(6) -0.015(7) -0.030(7) -0.198(12)
C39 0.0376(18) 0.0308(17) 0.0265(16) 0.0086(13) -0.0168(14) -0.0213(15)
C40 0.047(2) 0.0242(16) 0.0246(16) -0.0006(13) -0.0091(15) -0.0174(15)
C41 0.0317(18) 0.0254(16) 0.0320(17) -0.0058(14) -0.0049(14) -0.0040(14)
C42 0.0232(16) 0.0289(16) 0.0262(15) -0.0033(13) -0.0064(13) -0.0081(13)
C43 0.053(3) 0.063(3) 0.094(4) -0.015(3) -0.004(3) -0.020(3)
C44 0.066(3) 0.049(3) 0.091(4) -0.017(3) -0.019(3) -0.017(3)
C45 0.091(4) 0.066(4) 0.096(4) -0.033(3) 0.001(4) -0.027(3)
C46 0.059(3) 0.051(3) 0.110(5) -0.029(3) -0.016(3) -0.018(3)
C47 0.054(3) 0.059(3) 0.109(5) -0.025(3) -0.030(3) -0.014(3)
C48 0.075(4) 0.080(4) 0.102(5) -0.008(4) -0.019(4) -0.015(3)
C49 0.0104(12) 0.0119(12) 0.0245(14) 0.0030(11) -0.0081(11) -0.0025(10)
C50 0.0190(14) 0.0151(13) 0.0222(14) 0.0018(11) -0.0047(11) -0.0054(11)
C51 0.0297(16) 0.0181(14) 0.0227(14) -0.0029(12) -0.0085(13) -0.0093(13)
C52 0.0249(15) 0.0154(13) 0.0315(16) 0.0050(12) -0.0134(13) -0.0106(12)
C53 0.0196(14) 0.0213(14) 0.0271(15) 0.0069(12) -0.0074(12) -0.0112(12)
C54 0.0174(14) 0.0212(14) 0.0210(14) 0.0014(11) -0.0056(11) -0.0068(12)
C55 0.0126(13) 0.0128(13) 0.0247(14) 0.0022(11) -0.0065(11) -0.0042(11)
C56 0.0291(17) 0.0231(16) 0.0387(18) -0.0095(14) -0.0170(15) 0.0021(14)
C57 0.0327(19) 0.0337(18) 0.0389(19) -0.0119(15) -0.0163(16) -0.0062(15)
C58 0.0264(17) 0.0296(17) 0.0427(19) 0.0063(15) -0.0198(15) -0.0112(14)
C59 0.043(2) 0.0177(16) 0.097(3) -0.0027(19) -0.048(2) 0.0010(16)
C60 0.043(2) 0.0179(16) 0.089(3) -0.0127(18) -0.045(2) 0.0008(15)
C61 0.0197(14) 0.0086(12) 0.0264(15) -0.0002(11) -0.0011(12) -0.0042(11)
C62 0.0240(16) 0.0235(16) 0.0343(17) 0.0039(13) -0.0029(14) -0.0095(13)
C63 0.0266(17) 0.0322(18) 0.042(2) 0.0062(15) 0.0046(15) -0.0128(15)
C64 0.043(2) 0.0278(17) 0.0281(17) 0.0050(14) 0.0057(15) -0.0152(16)
C65 0.0400(19) 0.0201(15) 0.0267(16) 0.0053(13) -0.0089(14) -0.0122(14)
C66 0.0278(16) 0.0162(14) 0.0251(15) 0.0026(12) -0.0061(13) -0.0102(12)
C67 0.0187(14) 0.0145(13) 0.0211(14) 0.0013(11) -0.0021(11) -0.0055(11)
C68 0.0225(15) 0.0191(14) 0.0188(14) 0.0026(11) -0.0064(12) -0.0053(12)
C69 0.0300(17) 0.0225(15) 0.0232(15) -0.0046(12) -0.0035(13) -0.0044(13)
C70 0.076(3) 0.0167(16) 0.0326(19) 0.0001(14) -0.0068(19) -0.0009(18)
C71 0.166(6) 0.0195(19) 0.0230(19) 0.0051(15) -0.006(3) -0.005(3)
C72 0.108(4) 0.0211(17) 0.0164(16) -0.0011(14) 0.002(2) -0.007(2)
C73 0.0170(13) 0.0115(12) 0.0232(14) 0.0013(11) -0.0068(11) -0.0055(11)
C74 0.0175(14) 0.0196(14) 0.0351(17) 0.0001(13) -0.0092(13) -0.0050(12)
C75 0.0226(16) 0.0244(16) 0.050(2) -0.0082(15) -0.0190(15) -0.0059(13)
C76 0.0338(19) 0.041(2) 0.045(2) -0.0226(17) -0.0167(17) -0.0047(16)
C77 0.0281(19) 0.063(3) 0.0362(19) -0.0271(19) -0.0005(15) -0.0121(18)
C78 0.0191(15) 0.0388(18) 0.0285(16) -0.0105(14) -0.0038(13) -0.0129(14)
C79 0.0164(13) 0.0219(14) 0.0142(12) -0.0041(11) -0.0012(11) -0.0086(12)
C80 0.0227(15) 0.0258(15) 0.0181(14) -0.0035(12) -0.0026(12) -0.0036(13)
C81 0.0238(17) 0.044(2) 0.0236(16) -0.0076(15) -0.0080(13) 0.0003(15)
C82 0.0178(16) 0.062(2) 0.0285(17) -0.0220(17) -0.0034(13) -0.0120(16)
C83 0.0279(17) 0.051(2) 0.0328(17) -0.0147(16) 0.0020(14) -0.0265(17)
C84 0.0252(16) 0.0293(16) 0.0245(15) -0.0026(13) -0.0021(12) -0.0168(14)

loop_
_atom_type_symbol
_atom_type_description
_atom_type_scat_dispersion_real
_atom_type_scat_dispersion_imag
_atom_type_scat_source
C C 0.0033 0.0016 'International Tables Vol C Tables 4.2.6.8 and 6.1.1.4'
H H 0.0000 0.0000 'International Tables Vol C Tables 4.2.6.8 and 6.1.1.4'
B B 0.0013 0.0007 'International Tables Vol C Tables 4.2.6.8 and 6.1.1.4'
P P 0.1023 0.0942 'International Tables Vol C Tables 4.2.6.8 and 6.1.1.4'
Ag Ag -0.8971 1.1015 'International Tables Vol C Tables 4.2.6.8 and 6.1.1.4'
N N 0.0061 0.0033 'International Tables Vol C Tables 4.2.6.8 and 6.1.1.4'

loop_
_geom_angle_atom_site_label_1
_geom_angle_atom_site_label_2
_geom_angle_atom_site_label_3
_geom_angle
_geom_angle_site_symmetry_1
_geom_angle_site_symmetry_3
C3 Ag01 P006 146.79(7) . .
C3 Ag01 C3 96.74(8) . 2_756
P006 Ag01 C3 116.43(6) . 2_756
C3 Ag01 C2 28.22(9) . .
P006 Ag01 C2 136.54(6) . .
C3 Ag01 C2 95.88(8) 2_756 .
C3 Ag01 Ag01 49.86(6) . 2_756
P006 Ag01 Ag01 163.26(2) . 2_756
C3 Ag01 Ag01 46.87(6) 2_756 2_756
C2 Ag01 Ag01 55.34(6) . 2_756
B3 C1 B5 115.1(2) . .
B3 C1 B6 114.8(2) . .
B5 C1 B6 62.57(19) . .
B3 C1 B4 62.86(19) . .
B5 C1 B4 114.8(2) . .
B6 C1 B4 62.71(18) . .
B3 C1 B2 62.91(19) . .
B5 C1 B2 62.87(19) . .
B6 C1 B2 114.6(2) . .
B4 C1 B2 115.0(2) . .
B3 C1 H1 117.4 . .
B5 C1 H1 117.6 . .
B6 C1 H1 117.9 . .
B4 C1 H1 117.6 . .
B2 C1 H1 117.6 . .
C3 Ag02 P005 163.30(8) . .
C1 B2 B10 104.4(2) . .
C1 B2 B11 104.5(2) . .
B10 B2 B11 60.83(17) . .
C1 B2 B3 58.21(18) . .
B10 B2 B3 60.08(18) . .
B11 B2 B3 108.5(2) . .
C1 B2 B5 58.32(18) . .
B10 B2 B5 108.3(2) . .
B11 B2 B5 59.91(18) . .
B3 B2 B5 107.5(2) . .
C1 B2 H2 125.3 . .
B10 B2 H2 122.0 . .
B11 B2 H2 121.9 . .
B3 B2 H2 121.6 . .
B5 B2 H2 121.7 . .
C3 C2 B12 176.5(3) . .
C3 C2 Ag01 65.28(17) . .
B12 C2 Ag01 117.65(17) . .
C6 Ag03 P008 151.62(7) . .
C6 Ag03 C106 28.71(9) . .
P008 Ag03 C106 144.04(6) . .
C6 Ag03 C6 91.84(9) . 2_577
P008 Ag03 C6 116.47(7) . 2_577
C106 Ag03 C6 88.92(8) . 2_577
C1 B3 B9 104.5(2) . .
C1 B3 B10 104.7(2) . .
B9 B3 B10 60.51(17) . .
C1 B3 B4 58.87(18) . .
B9 B3 B4 59.63(18) . .
B10 B3 B4 108.3(2) . .
C1 B3 B2 58.89(18) . .
B9 B3 B2 108.1(2) . .
B10 B3 B2 59.72(18) . .
B4 B3 B2 108.4(2) . .
C1 B3 H3 124.8 . .
B9 B3 H3 122.4 . .
B10 B3 H3 122.2 . .
B4 B3 H3 121.3 . .
B2 B3 H3 121.4 . .
C2 C3 Ag02 161.4(2) . .
C2 C3 Ag01 86.51(18) . .
Ag02 C3 Ag01 109.27(11) . .
C2 C3 Ag01 89.48(17) . 2_756
Ag02 C3 Ag01 101.80(11) . 2_756
Ag01 C3 Ag01 83.26(8) . 2_756
C6 Ag04 P007 160.41(8) . .
C1 B4 B9 104.4(2) . .
C1 B4 B8 104.5(2) . .
B9 B4 B8 60.63(17) . .
C1 B4 B3 58.27(18) . .
B9 B4 B3 60.13(18) . .
B8 B4 B3 108.5(2) . .
C1 B4 B6 58.59(18) . .
B9 B4 B6 107.9(2) . .
B8 B4 B6 59.58(17) . .
B3 B4 B6 107.6(2) . .
C1 B4 H4 125.2 . .
B9 B4 H4 122.2 . .
B8 B4 H4 122.1 . .
B3 B4 H4 121.5 . .
B6 B4 H4 121.8 . .
B14 C4 B17 114.9(2) . .
B14 C4 B13 62.87(19) . .
B17 C4 B13 62.7(2) . .
B14 C4 B16 115.1(2) . .
B17 C4 B16 63.0(2) . .
B13 C4 B16 115.2(2) . .
B14 C4 B15 63.11(19) . .
B17 C4 B15 115.0(2) . .
B13 C4 B15 115.4(2) . .
B16 C4 B15 62.7(2) . .
B14 C4 H4A 117.5 . .
B17 C4 H4A 117.6 . .
B13 C4 H4A 117.4 . .
B16 C4 H4A 117.4 . .
B15 C4 H4A 117.4 . .
C79 P005 C67 105.37(13) . .
C79 P005 C73 105.19(12) . .
C67 P005 C73 104.37(13) . .
C79 P005 Ag02 116.47(9) . .
C67 P005 Ag02 114.11(9) . .
C73 P005 Ag02 110.28(9) . .
C1 B5 B7 105.1(2) . .
C1 B5 B6 58.86(18) . .
B7 B5 B6 60.01(18) . .
C1 B5 B11 104.8(2) . .
B7 B5 B11 60.47(18) . .
B6 B5 B11 108.3(2) . .
C1 B5 B2 58.82(18) . .
B7 B5 B2 108.4(2) . .
B6 B5 B2 108.3(2) . .
B11 B5 B2 59.81(18) . .
C1 B5 H5 124.7 . .
B7 B5 H5 122.0 . .
B6 B5 H5 121.3 . .
B11 B5 H5 122.3 . .
B2 B5 H5 121.4 . .
C55 P006 C61 105.81(13) . .
C55 P006 C49 104.56(12) . .
C61 P006 C49 104.75(13) . .
C55 P006 Ag01 113.95(9) . .
C61 P006 Ag01 112.59(9) . .
C49 P006 Ag01 114.27(9) . .
C1 B6 B8 105.0(2) . .
C1 B6 B7 104.8(2) . .
B8 B6 B7 60.99(17) . .
C1 B6 B5 58.57(18) . .
B8 B6 B5 108.8(2) . .
B7 B6 B5 59.95(18) . .
C1 B6 B4 58.71(18) . .
B8 B6 B4 60.16(17) . .
B7 B6 B4 108.9(2) . .
B5 B6 B4 108.2(2) . .
C1 B6 H6 124.9 . .
B8 B6 H6 121.7 . .
B7 B6 H6 121.9 . .
B5 B6 H6 121.4 . .
B4 B6 H6 121.2 . .
C106 C6 Ag04 162.6(2) . .
C106 C6 Ag03 82.49(19) . .
Ag04 C6 Ag03 114.15(11) . .
C106 C6 Ag03 84.20(18) . 2_577
Ag04 C6 Ag03 100.77(10) . 2_577
Ag03 C6 Ag03 88.16(9) . 2_577
C19 P007 C13 105.13(13) . .
C19 P007 C100 103.82(13) . .
C13 P007 C100 105.32(14) . .
C19 P007 Ag04 116.79(10) . .
C13 P007 Ag04 114.50(10) . .
C100 P007 Ag04 110.17(11) . .
B5 B7 B6 60.03(18) . .
B5 B7 B12 107.4(2) . .
B6 B7 B12 107.0(2) . .
B5 B7 B11 59.88(18) . .
B6 B7 B11 107.9(2) . .
B12 B7 B11 59.98(17) . .
B5 B7 B8 107.6(2) . .
B6 B7 B8 59.38(17) . .
B12 B7 B8 59.89(17) . .
B11 B7 B8 108.1(2) . .
B5 B7 H7 121.9 . .
B6 B7 H7 122.2 . .
B12 B7 H7 122.2 . .
B11 B7 H7 121.5 . .
B8 B7 H7 121.9 . .
C25 P008 C31 104.17(15) . .
C25 P008 C37 104.02(14) . .
C31 P008 C37 103.52(14) . .
C25 P008 Ag03 114.82(10) . .
C31 P008 Ag03 116.54(10) . .
C37 P008 Ag03 112.37(9) . .
B6 B8 B4 60.26(18) . .
B6 B8 B12 107.1(2) . .
B4 B8 B12 107.2(2) . .
B6 B8 B9 107.5(2) . .
B4 B8 B9 59.41(17) . .
B12 B8 B9 59.90(17) . .
B6 B8 B7 59.63(17) . .
B4 B8 B7 107.9(2) . .
B12 B8 B7 59.69(17) . .
B9 B8 B7 107.7(2) . .
B6 B8 H8 122.1 . .
B4 B8 H8 121.9 . .
B12 B8 H8 122.3 . .
B9 B8 H8 122.0 . .
B7 B8 H8 121.8 . .
B4 B9 B3 60.25(18) . .
B4 B9 B12 107.7(2) . .
B3 B9 B12 107.5(2) . .
B4 B9 B8 59.96(17) . .
B3 B9 B8 108.1(2) . .
B12 B9 B8 59.96(16) . .
B4 B9 B10 108.2(2) . .
B3 B9 B10 59.80(18) . .
B12 B9 B10 59.92(17) . .
B8 B9 B10 108.3(2) . .
B4 B9 H9A 121.6 . .
B3 B9 H9A 121.9 . .
B12 B9 H9A 122.1 . .
B8 B9 H9A 121.6 . .
B10 B9 H9A 121.6 . .
B2 B10 B3 60.21(18) . .
B2 B10 B12 107.3(2) . .
B3 B10 B12 107.3(2) . .
B2 B10 B9 107.9(2) . .
B3 B10 B9 59.70(18) . .
B12 B10 B9 59.87(17) . .
B2 B10 B11 59.61(18) . .
B3 B10 B11 107.7(2) . .
B12 B10 B11 59.74(17) . .
B9 B10 B11 107.8(2) . .
B2 B10 H10A 121.9 . .
B3 B10 H10A 121.9 . .
B12 B10 H10A 122.2 . .
B9 B10 H10A 121.8 . .
B11 B10 H10A 122.0 . .
C6 C106 B24 177.1(3) . .
C6 C106 Ag03 68.80(17) . .
B24 C106 Ag03 113.09(18) . .
C104 C105 C100 120.6(4) . .
C104 C105 H105 119.7 . .
C100 C105 H105 119.7 . .
C103 C104 C105 119.7(4) . .
C103 C104 H104 120.1 . .
C105 C104 H104 120.1 . .
C102 C103 C104 120.1(3) . .
C102 C103 H103 120.0 . .
C104 C103 H103 120.0 . .
C103 C102 C101 120.3(4) . .
C103 C102 H102 119.9 . .
C101 C102 H102 119.9 . .
C100 C101 C102 120.3(4) . .
C100 C101 H101 119.8 . .
C102 C101 H101 119.8 . .
C101 C100 C105 118.9(3) . .
C101 C100 P007 122.9(3) . .
C105 C100 P007 118.1(3) . .
B2 B11 B5 60.28(18) . .
B2 B11 B12 107.4(2) . .
B5 B11 B12 107.2(2) . .
B2 B11 B7 108.1(2) . .
B5 B11 B7 59.65(18) . .
B12 B11 B7 59.93(17) . .
B2 B11 B10 59.56(18) . .
B5 B11 B10 107.6(2) . .
B12 B11 B10 59.89(17) . .
B7 B11 B10 108.1(2) . .
B2 B11 H11A 121.8 . .
B5 B11 H11A 122.1 . .
B12 B11 H11A 122.2 . .
B7 B11 H11A 121.6 . .
B10 B11 H11A 121.9 . .
C2 B12 B7 122.6(2) . .
C2 B12 B11 123.2(2) . .
B7 B12 B11 60.09(17) . .
C2 B12 B9 119.6(2) . .
B7 B12 B9 108.5(2) . .
B11 B12 B9 108.5(2) . .
C2 B12 B10 121.2(2) . .
B7 B12 B10 108.6(2) . .
B11 B12 B10 60.36(17) . .
B9 B12 B10 60.20(17) . .
C2 B12 B8 120.3(2) . .
B7 B12 B8 60.42(17) . .
B11 B12 B8 108.6(2) . .
B9 B12 B8 60.14(17) . .
B10 B12 B8 108.6(2) . .
C18 C13 C14 119.1(3) . .
C18 C13 P007 122.4(2) . .
C14 C13 P007 118.5(2) . .
C4 B13 B19 104.1(2) . .
C4 B13 B17 58.38(19) . .
B19 B13 B17 107.9(2) . .
C4 B13 B18 104.5(2) . .
B19 B13 B18 60.68(18) . .
B17 B13 B18 59.85(19) . .
C4 B13 B14 58.27(18) . .
B19 B13 B14 59.84(18) . .
B17 B13 B14 107.5(2) . .
B18 B13 B14 108.5(2) . .
C4 B13 H13 125.3 . .
B19 B13 H13 122.4 . .
B17 B13 H13 121.8 . .
B18 B13 H13 121.9 . .
B14 B13 H13 121.6 . .
C13 C14 C15 120.2(3) . .
C13 C14 H14 119.9 . .
C15 C14 H14 119.9 . .
C4 B14 B19 104.6(2) . .
C4 B14 B13 58.86(19) . .
B19 B14 B13 59.90(18) . .
C4 B14 B20 104.4(2) . .
B19 B14 B20 60.52(18) . .
B13 B14 B20 108.4(2) . .
C4 B14 B15 58.88(19) . .
B19 B14 B15 108.2(2) . .
B13 B14 B15 108.6(2) . .
B20 B14 B15 59.56(19) . .
C4 B14 H14A 124.9 . .
B19 B14 H14A 122.2 . .
B13 B14 H14A 121.1 . .
B20 B14 H14A 122.4 . .
B15 B14 H14A 121.3 . .
C16 C15 C14 121.0(4) . .
C16 C15 H15 119.5 . .
C14 C15 H15 119.5 . .
C4 B15 B20 104.0(2) . .
C4 B15 B16 58.6(2) . .
B20 B15 B16 108.0(2) . .
C4 B15 B14 58.01(19) . .
B20 B15 B14 59.97(18) . .
B16 B15 B14 107.6(3) . .
C4 B15 B21 104.5(2) . .
B20 B15 B21 60.42(18) . .
B16 B15 B21 59.95(19) . .
B14 B15 B21 108.3(2) . .
C4 B15 H15A 125.3 . .
B20 B15 H15A 122.4 . .
B16 B15 H15A 121.6 . .
B14 B15 H15A 121.7 . .
B21 B15 H15A 122.1 . .
C15 C16 C17 119.0(4) . .
C15 C16 H16 120.5 . .
C17 C16 H16 120.5 . .
C4 B16 B22 104.3(2) . .
C4 B16 B15 58.7(2) . .
B22 B16 B15 108.2(2) . .
C4 B16 B21 104.7(2) . .
B22 B16 B21 60.30(18) . .
B15 B16 B21 60.12(19) . .
C4 B16 B17 58.1(2) . .
B22 B16 B17 60.0(2) . .
B15 B16 B17 107.7(3) . .
B21 B16 B17 108.2(2) . .
C4 B16 H16A 125.1 . .
B22 B16 H16A 122.3 . .
B15 B16 H16A 121.4 . .
B21 B16 H16A 122.1 . .
B17 B16 H16A 121.7 . .
C13 C18 C17 120.0(3) . .
C13 C18 H18 120.0 . .
C17 C18 H18 120.0 . .
B17 B18 B13 60.01(19) . .
B17 B18 B24 107.0(2) . .
B13 B18 B24 107.3(2) . .
B17 B18 B19 107.1(2) . .
B13 B18 B19 59.52(18) . .
B24 B18 B19 59.70(18) . .
B17 B18 B22 59.80(19) . .
B13 B18 B22 107.7(2) . .
B24 B18 B22 59.42(18) . .
B19 B18 B22 107.1(2) . .
B17 B18 H18A 122.1 . .
B13 B18 H18A 121.9 . .
B24 B18 H18A 122.3 . .
B19 B18 H18A 122.3 . .
B22 B18 H18A 122.1 . .
C16 C17 C18 120.7(4) . .
C16 C17 H17 119.6 . .
C18 C17 H17 119.6 . .
C4 B17 B18 105.2(2) . .
C4 B17 B13 58.90(19) . .
B18 B17 B13 60.13(19) . .
C4 B17 B22 104.6(2) . .
B18 B17 B22 60.91(19) . .
B13 B17 B22 108.7(2) . .
C4 B17 B16 58.9(2) . .
B18 B17 B16 108.9(2) . .
B13 B17 B16 108.7(2) . .
B22 B17 B16 59.7(2) . .
C4 B17 H17A 124.8 . .
B18 B17 H17A 121.7 . .
B13 B17 H17A 121.1 . .
B22 B17 H17A 122.2 . .
B16 B17 H17A 121.2 . .
C24 C19 C20 119.8(3) . .
C24 C19 P007 121.9(2) . .
C20 C19 P007 118.3(2) . .
B14 B19 B13 60.26(18) . .
B14 B19 B24 108.0(2) . .
B13 B19 B24 107.9(2) . .
B14 B19 B20 59.95(18) . .
B13 B19 B20 108.2(2) . .
B24 B19 B20 60.16(18) . .
B14 B19 B18 108.2(2) . .
B13 B19 B18 59.80(18) . .
B24 B19 B18 60.07(18) . .
B20 B19 B18 108.3(2) . .
B14 B19 H19 121.6 . .
B13 B19 H19 121.7 . .
B24 B19 H19 121.8 . .
B20 B19 H19 121.5 . .
B18 B19 H19 121.6 . .
C21 C20 C19 120.0(3) . .
C21 C20 H20 120.0 . .
C19 C20 H20 120.0 . .
B15 B20 B14 60.47(19) . .
B15 B20 B19 108.2(2) . .
B14 B20 B19 59.53(18) . .
B15 B20 B24 108.0(2) . .
B14 B20 B24 107.3(2) . .
B19 B20 B24 59.76(18) . .
B15 B20 B21 60.25(18) . .
B14 B20 B21 108.5(2) . .
B19 B20 B21 108.4(2) . .
B24 B20 B21 60.17(17) . .
B15 B20 H20A 121.4 . .
B14 B20 H20A 121.8 . .
B19 B20 H20A 121.8 . .
B24 B20 H20A 122.1 . .
B21 B20 H20A 121.2 . .
C22 C21 C20 119.7(3) . .
C22 C21 H21 120.2 . .
C20 C21 H21 120.2 . .
B16 B21 B15 59.92(19) . .
B16 B21 B22 59.62(19) . .
B15 B21 B22 107.5(2) . .
B16 B21 B20 107.1(2) . .
B15 B21 B20 59.33(18) . .
B22 B21 B20 107.5(2) . .
B16 B21 B24 106.9(2) . .
B15 B21 B24 107.1(2) . .
B22 B21 B24 59.56(17) . .
B20 B21 B24 59.90(17) . .
B16 B21 H21A 122.3 . .
B15 B21 H21A 122.2 . .
B22 B21 H21A 122.0 . .
B20 B21 H21A 122.1 . .
B24 B21 H21A 122.3 . .
C23 C22 C21 120.4(3) . .
C23 C22 H22 119.8 . .
C21 C22 H22 119.8 . .
B16 B22 B24 107.9(2) . .
B16 B22 B17 60.2(2) . .
B24 B22 B17 107.1(2) . .
B16 B22 B21 60.08(19) . .
B24 B22 B21 60.40(18) . .
B17 B22 B21 108.2(2) . .
B16 B22 B18 108.0(2) . .
B24 B22 B18 59.97(18) . .
B17 B22 B18 59.29(19) . .
B21 B22 B18 108.7(2) . .
B16 B22 H22A 121.6 . .
B24 B22 H22A 122.0 . .
B17 B22 H22A 122.2 . .
B21 B22 H22A 121.1 . .
B18 B22 H22A 121.7 . .
C22 C23 C24 120.4(3) . .
C22 C23 H23 119.8 . .
C24 C23 H23 119.8 . .
C23 C24 C19 119.5(3) . .
C23 C24 H24 120.2 . .
C19 C24 H24 120.2 . .
C106 B24 B22 121.4(2) . .
C106 B24 B19 120.4(2) . .
B22 B24 B19 108.5(2) . .
C106 B24 B18 119.1(2) . .
B22 B24 B18 60.61(18) . .
B19 B24 B18 60.24(18) . .
C106 B24 B20 123.1(2) . .
B22 B24 B20 107.9(2) . .
B19 B24 B20 60.08(18) . .
B18 B24 B20 108.4(2) . .
C106 B24 B21 123.3(2) . .
B22 B24 B21 60.04(18) . .
B19 B24 B21 108.4(2) . .
B18 B24 B21 108.9(2) . .
B20 B24 B21 59.92(18) . .
C30 C25 C26 118.7(3) . .
C30 C25 P008 119.1(2) . .
C26 C25 P008 122.1(3) . .
C27 C26 C25 120.0(4) . .
C27 C26 H26 120.0 . .
C25 C26 H26 120.0 . .
C28 C27 C26 120.4(4) . .
C28 C27 H27 119.8 . .
C26 C27 H27 119.8 . .
C29 C28 C27 119.9(3) . .
C29 C28 H28 120.1 . .
C27 C28 H28 120.1 . .
C28 C29 C30 120.2(3) . .
C28 C29 H29 119.9 . .
C30 C29 H29 119.9 . .
C25 C30 C29 120.8(3) . .
C25 C30 H30 119.6 . .
C29 C30 H30 119.6 . .
C32 C31 C36 118.7(3) . .
C32 C31 P008 118.1(2) . .
C36 C31 P008 123.2(3) . .
C31 C32 C33 120.5(4) . .
C31 C32 H32 119.7 . .
C33 C32 H32 119.7 . .
C34 C33 C32 119.5(4) . .
C34 C33 H33 120.2 . .
C32 C33 H33 120.2 . .
C35 C34 C33 120.4(4) . .
C35 C34 H34 119.8 . .
C33 C34 H34 119.8 . .
C34 C35 C36 120.9(4) . .
C34 C35 H35 119.5 . .
C36 C35 H35 119.5 . .
C42 C37 C38 119.1(3) . .
C42 C37 P008 123.1(2) . .
C38 C37 P008 117.9(2) . .
C35 C36 C31 119.9(4) . .
C35 C36 H36 120.0 . .
C31 C36 H36 120.0 . .
N1 C038 C039 178.8(9) . .
C39 C38 C37 120.0(3) . .
C39 C38 H38 120.0 . .
C37 C38 H38 120.0 . .
C038 C039 H03A 109.5 . .
C038 C039 H03B 109.5 . .
H03A C039 H03B 109.5 . .
C038 C039 H03C 109.5 . .
H03A C039 H03C 109.5 . .
H03B C039 H03C 109.5 . .
C40 C39 C38 120.4(3) . .
C40 C39 H39 119.8 . .
C38 C39 H39 119.8 . .
C41 C40 C39 120.1(3) . .
C41 C40 H40 119.9 . .
C39 C40 H40 119.9 . .
C40 C41 C42 120.3(3) . .
C40 C41 H41 119.9 . .
C42 C41 H41 119.9 . .
C41 C42 C37 120.2(3) . .
C41 C42 H42 119.9 . .
C37 C42 H42 119.9 . .
C44 C43 C48 119.9(6) . .
C44 C43 H43 120.0 . .
C48 C43 H43 120.0 . .
C43 C44 C45 120.4(6) . .
C43 C44 H44 119.8 . .
C45 C44 H44 119.8 . .
C46 C45 C44 121.0(6) . .
C46 C45 H45 119.5 . .
C44 C45 H45 119.5 . .
C47 C46 C45 117.9(6) . .
C47 C46 H46 121.0 . .
C45 C46 H46 121.0 . .
C46 C47 C48 120.7(5) . .
C46 C47 H47 119.7 . .
C48 C47 H47 119.7 . .
C47 C48 C43 120.0(6) . .
C47 C48 H48 120.0 . .
C43 C48 H48 120.0 . .
C50 C49 C54 119.3(3) . .
C50 C49 P006 123.3(2) . .
C54 C49 P006 117.3(2) . .
C49 C50 C51 119.9(3) . .
C49 C50 H50 120.1 . .
C51 C50 H50 120.1 . .
C52 C51 C50 120.5(3) . .
C52 C51 H51 119.8 . .
C50 C51 H51 119.8 . .
C51 C52 C53 119.9(3) . .
C51 C52 H52 120.0 . .
C53 C52 H52 120.0 . .
C52 C53 C54 119.8(3) . .
C52 C53 H53 120.1 . .
C54 C53 H53 120.1 . .
C53 C54 C49 120.5(3) . .
C53 C54 H54 119.8 . .
C49 C54 H54 119.8 . .
C56 C55 C60 118.5(3) . .
C56 C55 P006 118.2(2) . .
C60 C55 P006 123.3(2) . .
C55 C56 C57 121.5(3) . .
C55 C56 H56 119.3 . .
C57 C56 H56 119.3 . .
C58 C57 C56 120.0(3) . .
C58 C57 H57 120.0 . .
C56 C57 H57 120.0 . .
C57 C58 C59 119.3(3) . .
C57 C58 H58 120.4 . .
C59 C58 H58 120.4 . .
C58 C59 C60 120.3(3) . .
C58 C59 H59 119.9 . .
C60 C59 H59 119.9 . .
C55 C60 C59 120.4(3) . .
C55 C60 H60 119.8 . .
C59 C60 H60 119.8 . .
C62 C61 C66 119.3(3) . .
C62 C61 P006 123.0(2) . .
C66 C61 P006 117.7(2) . .
C63 C62 C61 119.7(3) . .
C63 C62 H62 120.2 . .
C61 C62 H62 120.2 . .
C64 C63 C62 120.6(3) . .
C64 C63 H63 119.7 . .
C62 C63 H63 119.7 . .
C63 C64 C65 120.3(3) . .
C63 C64 H64 119.8 . .
C65 C64 H64 119.8 . .
C64 C65 C66 119.8(3) . .
C64 C65 H65 120.1 . .
C66 C65 H65 120.1 . .
C65 C66 C61 120.3(3) . .
C65 C66 H66 119.8 . .
C61 C66 H66 119.8 . .
C72 C67 C68 119.1(3) . .
C72 C67 P005 122.3(2) . .
C68 C67 P005 118.6(2) . .
C67 C68 C69 120.5(3) . .
C67 C68 H68 119.7 . .
C69 C68 H68 119.7 . .
C70 C69 C68 120.2(3) . .
C70 C69 H69 119.9 . .
C68 C69 H69 119.9 . .
C69 C70 C71 119.7(3) . .
C69 C70 H70 120.2 . .
C71 C70 H70 120.2 . .
C70 C71 C72 120.7(4) . .
C70 C71 H71 119.7 . .
C72 C71 H71 119.7 . .
C67 C72 C71 119.9(3) . .
C67 C72 H72 120.1 . .
C71 C72 H72 120.1 . .
C78 C73 C74 119.1(3) . .
C78 C73 P005 123.4(2) . .
C74 C73 P005 117.4(2) . .
C75 C74 C73 120.5(3) . .
C75 C74 H74 119.8 . .
C73 C74 H74 119.8 . .
C76 C75 C74 120.4(3) . .
C76 C75 H75 119.8 . .
C74 C75 H75 119.8 . .
C75 C76 C77 119.5(3) . .
C75 C76 H76 120.2 . .
C77 C76 H76 120.2 . .
C76 C77 C78 120.6(3) . .
C76 C77 H77 119.7 . .
C78 C77 H77 119.7 . .
C73 C78 C77 119.8(3) . .
C73 C78 H78 120.1 . .
C77 C78 H78 120.1 . .
C80 C79 C84 119.6(3) . .
C80 C79 P005 117.8(2) . .
C84 C79 P005 122.6(2) . .
C79 C80 C81 119.9(3) . .
C79 C80 H80 120.0 . .
C81 C80 H80 120.0 . .
C82 C81 C80 120.2(3) . .
C82 C81 H81 119.9 . .
C80 C81 H81 119.9 . .
C81 C82 C83 120.2(3) . .
C81 C82 H82 119.9 . .
C83 C82 H82 119.9 . .
C82 C83 C84 120.4(3) . .
C82 C83 H83 119.8 . .
C84 C83 H83 119.8 . .
C83 C84 C79 119.6(3) . .
C83 C84 H84 120.2 . .
C79 C84 H84 120.2 . .

loop_
_geom_bond_atom_site_label_1
_geom_bond_atom_site_label_2
_geom_bond_distance
_geom_bond_site_symmetry_2
Ag01 C3 2.354(3) .
Ag01 P006 2.3925(7) .
Ag01 C3 2.466(3) 2_756
Ag01 C2 2.587(3) .
Ag01 Ag01 3.2037(4) 2_756
C1 B3 1.700(4) .
C1 B5 1.703(4) .
C1 B6 1.708(4) .
C1 B4 1.710(4) .
C1 B2 1.712(4) .
C1 H1 1.1200 .
N1 C038 1.213(9) .
Ag02 C3 2.088(3) .
Ag02 P005 2.3770(7) .
B2 B10 1.771(4) .
B2 B11 1.772(4) .
B2 B3 1.780(5) .
B2 B5 1.781(5) .
B2 H2 1.1200 .
C2 C3 1.226(4) .
C2 B12 1.558(4) .
Ag03 C6 2.378(3) .
Ag03 P008 2.4045(7) .
Ag03 C106 2.529(3) .
Ag03 C6 2.555(3) 2_577
B3 B9 1.776(4) .
B3 B10 1.778(4) .
B3 B4 1.778(5) .
B3 H3 1.1200 .
C3 Ag01 2.466(3) 2_756
Ag04 C6 2.087(3) .
Ag04 P007 2.3767(8) .
B4 B9 1.767(4) .
B4 B8 1.777(4) .
B4 B6 1.779(5) .
B4 H4 1.1200 .
C4 B14 1.695(4) .
C4 B17 1.696(5) .
C4 B13 1.706(5) .
C4 B16 1.710(5) .
C4 B15 1.711(5) .
C4 H4A 1.1200 .
P005 C79 1.815(3) .
P005 C67 1.821(3) .
P005 C73 1.824(3) .
B5 B7 1.770(5) .
B5 B6 1.771(5) .
B5 B11 1.774(4) .
B5 H5 1.1200 .
P006 C55 1.812(3) .
P006 C61 1.819(3) .
P006 C49 1.821(3) .
B6 B8 1.767(4) .
B6 B7 1.771(5) .
B6 H6 1.1200 .
C6 C106 1.225(4) .
C6 Ag03 2.555(3) 2_577
P007 C19 1.818(3) .
P007 C13 1.820(3) .
P007 C100 1.828(3) .
B7 B12 1.782(4) .
B7 B11 1.785(4) .
B7 B8 1.795(4) .
B7 H7 1.1200 .
P008 C25 1.817(3) .
P008 C31 1.819(3) .
P008 C37 1.826(3) .
B8 B12 1.786(4) .
B8 B9 1.789(4) .
B8 H8 1.1200 .
B9 B12 1.785(4) .
B9 B10 1.791(4) .
B9 H9A 1.1200 .
B10 B12 1.786(4) .
B10 B11 1.794(4) .
B10 H10A 1.1200 .
C106 B24 1.559(4) .
C105 C104 1.384(5) .
C105 C100 1.392(5) .
C105 H105 0.9500 .
C104 C103 1.381(7) .
C104 H104 0.9500 .
C103 C102 1.371(6) .
C103 H103 0.9500 .
C102 C101 1.392(5) .
C102 H102 0.9500 .
C101 C100 1.379(5) .
C101 H101 0.9500 .
B11 B12 1.783(4) .
B11 H11A 1.1200 .
C13 C18 1.382(4) .
C13 C14 1.383(4) .
B13 B19 1.767(4) .
B13 B17 1.771(5) .
B13 B18 1.773(5) .
B13 B14 1.774(5) .
B13 H13 1.1200 .
C14 C15 1.385(5) .
C14 H14 0.9500 .
B14 B19 1.766(5) .
B14 B20 1.774(5) .
B14 B15 1.783(5) .
B14 H14A 1.1200 .
C15 C16 1.370(6) .
C15 H15 0.9500 .
B15 B20 1.766(4) .
B15 B16 1.779(5) .
B15 B21 1.783(5) .
B15 H15A 1.1200 .
C16 C17 1.375(6) .
C16 H16 0.9500 .
B16 B22 1.772(5) .
B16 B21 1.780(5) .
B16 B17 1.780(5) .
B16 H16A 1.1200 .
C18 C17 1.394(5) .
C18 H18 0.9500 .
B18 B17 1.768(5) .
B18 B24 1.785(4) .
B18 B19 1.788(5) .
B18 B22 1.797(5) .
B18 H18A 1.1200 .
C17 H17 0.9500 .
B17 B22 1.777(5) .
B17 H17A 1.1200 .
C19 C24 1.394(4) .
C19 C20 1.398(4) .
B19 B24 1.779(4) .
B19 B20 1.784(5) .
B19 H19 1.1200 .
C20 C21 1.391(4) .
C20 H20 0.9500 .
B20 B24 1.786(4) .
B20 B21 1.786(5) .
B20 H20A 1.1200 .
C21 C22 1.386(5) .
C21 H21 0.9500 .
B21 B22 1.784(5) .
B21 B24 1.791(4) .
B21 H21A 1.1200 .
C22 C23 1.382(5) .
C22 H22 0.9500 .
B22 B24 1.775(4) .
B22 H22A 1.1200 .
C23 C24 1.390(4) .
C23 H23 0.9500 .
C24 H24 0.9500 .
C25 C30 1.371(5) .
C25 C26 1.386(5) .
C26 C27 1.385(5) .
C26 H26 0.9500 .
C27 C28 1.366(6) .
C27 H27 0.9500 .
C28 C29 1.358(6) .
C28 H28 0.9500 .
C29 C30 1.384(5) .
C29 H29 0.9500 .
C30 H30 0.9500 .
C31 C32 1.381(5) .
C31 C36 1.388(4) .
C32 C33 1.386(5) .
C32 H32 0.9500 .
C33 C34 1.375(6) .
C33 H33 0.9500 .
C34 C35 1.346(7) .
C34 H34 0.9500 .
C35 C36 1.380(6) .
C35 H35 0.9500 .
C37 C42 1.394(4) .
C37 C38 1.399(4) .
C36 H36 0.9500 .
C038 C039 1.480(10) .
C38 C39 1.389(4) .
C38 H38 0.9500 .
C039 H03A 0.9800 .
C039 H03B 0.9800 .
C039 H03C 0.9800 .
C39 C40 1.380(5) .
C39 H39 0.9500 .
C40 C41 1.377(5) .
C40 H40 0.9500 .
C41 C42 1.391(4) .
C41 H41 0.9500 .
C42 H42 0.9500 .
C43 C44 1.284(7) .
C43 C48 1.435(8) .
C43 H43 0.9500 .
C44 C45 1.413(8) .
C44 H44 0.9500 .
C45 C46 1.405(8) .
C45 H45 0.9500 .
C46 C47 1.352(8) .
C46 H46 0.9500 .
C47 C48 1.378(8) .
C47 H47 0.9500 .
C48 H48 0.9500 .
C49 C50 1.388(4) .
C49 C54 1.399(4) .
C50 C51 1.393(4) .
C50 H50 0.9500 .
C51 C52 1.384(4) .
C51 H51 0.9500 .
C52 C53 1.386(4) .
C52 H52 0.9500 .
C53 C54 1.387(4) .
C53 H53 0.9500 .
C54 H54 0.9500 .
C55 C56 1.368(4) .
C55 C60 1.377(4) .
C56 C57 1.385(4) .
C56 H56 0.9500 .
C57 C58 1.365(5) .
C57 H57 0.9500 .
C58 C59 1.378(5) .
C58 H58 0.9500 .
C59 C60 1.390(5) .
C59 H59 0.9500 .
C60 H60 0.9500 .
C61 C62 1.395(4) .
C61 C66 1.399(4) .
C62 C63 1.391(4) .
C62 H62 0.9500 .
C63 C64 1.376(5) .
C63 H63 0.9500 .
C64 C65 1.384(5) .
C64 H64 0.9500 .
C65 C66 1.388(4) .
C65 H65 0.9500 .
C66 H66 0.9500 .
C67 C72 1.383(4) .
C67 C68 1.385(4) .
C68 C69 1.385(4) .
C68 H68 0.9500 .
C69 C70 1.369(5) .
C69 H69 0.9500 .
C70 C71 1.377(5) .
C70 H70 0.9500 .
C71 C72 1.385(5) .
C71 H71 0.9500 .
C72 H72 0.9500 .
C73 C78 1.386(4) .
C73 C74 1.396(4) .
C74 C75 1.379(4) .
C74 H74 0.9500 .
C75 C76 1.378(5) .
C75 H75 0.9500 .
C76 C77 1.382(5) .
C76 H76 0.9500 .
C77 C78 1.390(4) .
C77 H77 0.9500 .
C78 H78 0.9500 .
C79 C80 1.385(4) .
C79 C84 1.396(4) .
C80 C81 1.392(4) .
C80 H80 0.9500 .
C81 C82 1.373(5) .
C81 H81 0.9500 .
C82 C83 1.378(5) .
C82 H82 0.9500 .
C83 C84 1.386(4) .
C83 H83 0.9500 .
C84 H84 0.9500 .
